data_4343448
loop_
_publ_author_name
'Wedmann, Rudolf'
'Zahl, Achim'
'Shubina, Tatyana E.'
'D\"urr, Maximilian'
'Heinemann, Frank W.'
'Bugenhagen, Bernhard Eberhard Christian'
'Burger, Peter'
'Ivanovic-Burmazovic, Ivana'
'Filipovic, Milos R.'

_publ_section_title
;
 Does Perthionitrite (SSNO(-)) Account for Sustained Bioactivity of NO? A
 (Bio)chemical Characterization.
;
_journal_issue 19
_journal_name_full 'Inorganic chemistry'
_journal_page_first 9367
_journal_page_last 9380
_journal_paper_doi 10.1021/acs.inorgchem.5b00831
_journal_volume 54
_journal_year 2015
_chemical_formula_moiety 'C36 H30 N P2, N O S2'
_chemical_formula_sum 'C36 H30 N2 O P2 S2'
_chemical_formula_weight 632.68
_chemical_name_systematic Ph6PNP_SSNO
_space_group_crystal_system orthorhombic
_space_group_IT_number 60
_space_group_name_Hall '-P 2n 2ab'
_space_group_name_H-M_alt 'P b c n'
_symmetry_space_group_name_Hall '-P 2n 2ab'
_symmetry_space_group_name_H-M 'P b c n'
_atom_sites_solution_hydrogens geom
_atom_sites_solution_primary direct
_audit_creation_date 2015-01-14
_audit_creation_method
;
Olex2 1.2
(compiled 2015.01.12 svn.r3133 for OlexSys, GUI svn.r4987)
;
_audit_update_record
;
2015-01-14 # Formatted by publCIF

;
_cell_angle_alpha 90
_cell_angle_beta 90
_cell_angle_gamma 90
_cell_formula_units_Z 4
_cell_length_a 11.8538(3)
_cell_length_b 16.6879(4)
_cell_length_c 15.5122(4)
_cell_measurement_reflns_used 9925
_cell_measurement_temperature 100.10(1)
_cell_measurement_theta_max 34.116
_cell_measurement_theta_min 2.483
_cell_volume 3068.55(13)
_computing_cell_refinement 'SAINT v8.34A (Bruker, 2013)'
_computing_data_reduction 'SAINT v8.34A (Bruker, 2013)'
_computing_molecular_graphics 'Olex2 (Dolomanov et al., 2009)'
_computing_publication_material 'Olex2 (Dolomanov et al., 2009)'
_computing_structure_refinement 'ShelXL (Sheldrick, 2008)'
_computing_structure_solution 'ShelXS (Sheldrick, 2008)'
_diffrn_ambient_temperature 100.10(1)
_diffrn_measured_fraction_theta_full 0.999
_diffrn_measured_fraction_theta_max 0.981
_diffrn_measurement_device_type 'Bruker APEX-II CCD'
_diffrn_measurement_method '\f and \w scans'
_diffrn_radiation_type MoK\a
_diffrn_radiation_wavelength 0.71073
_diffrn_reflns_av_R_equivalents 0.0206
_diffrn_reflns_av_unetI/netI 0.0090
_diffrn_reflns_laue_measured_fraction_full 0.999
_diffrn_reflns_laue_measured_fraction_max 0.981
_diffrn_reflns_limit_h_max 18
_diffrn_reflns_limit_h_min -18
_diffrn_reflns_limit_k_max 25
_diffrn_reflns_limit_k_min -25
_diffrn_reflns_limit_l_max 23
_diffrn_reflns_limit_l_min -24
_diffrn_reflns_number 81497
_diffrn_reflns_point_group_measured_fraction_full 0.999
_diffrn_reflns_point_group_measured_fraction_max 0.981
_diffrn_reflns_theta_full 25.242
_diffrn_reflns_theta_max 34.226
_diffrn_reflns_theta_min 2.107
_diffrn_standards_number 0
_exptl_absorpt_coefficient_mu 0.311
_exptl_absorpt_correction_T_max 0.7467
_exptl_absorpt_correction_T_min 0.7021
_exptl_absorpt_correction_type multi-scan
_exptl_absorpt_process_details
;
SADABS-2012/1 (Bruker,2012) was used for absorption correction.
wR2(int) was 0.1025 before and 0.0324 after correction.
The Ratio of minimum to maximum transmission is 0.9403.
The \l/2 correction factor is 0.0015.
;
_exptl_crystal_colour 'clear light red'
_exptl_crystal_colour_lustre clear
_exptl_crystal_colour_modifier light
_exptl_crystal_colour_primary red
_exptl_crystal_density_diffrn 1.369
_exptl_crystal_description Block
_exptl_crystal_F_000 1320
_exptl_crystal_size_max 0.2
_exptl_crystal_size_mid 0.2
_exptl_crystal_size_min 0.2
_refine_diff_density_max 0.817
_refine_diff_density_min -0.823
_refine_diff_density_rms 0.069
_refine_ls_extinction_method none
_refine_ls_goodness_of_fit_ref 1.063
_refine_ls_hydrogen_treatment constr
_refine_ls_matrix_type full
_refine_ls_number_parameters 213
_refine_ls_number_reflns 6259
_refine_ls_number_restraints 0
_refine_ls_restrained_S_all 1.063
_refine_ls_R_factor_all 0.0432
_refine_ls_R_factor_gt 0.0397
_refine_ls_shift/su_max 0.000
_refine_ls_shift/su_mean 0.000
_refine_ls_structure_factor_coef Fsqd
_refine_ls_weighting_details 'w=1/[\s^2^(Fo^2^)+(0.0460P)^2^+2.5450P] where P=(Fo^2^+2Fc^2^)/3'
_refine_ls_weighting_scheme calc
_refine_ls_wR_factor_gt 0.1069
_refine_ls_wR_factor_ref 0.1102
_reflns_Friedel_coverage 0.000
_reflns_number_gt 5752
_reflns_number_total 6259
_reflns_threshold_expression 'I > 2\s(I)'
_cod_data_source_file ic5b00831_si_001.cif
_cod_data_source_block work
_cod_depositor_comments 'Adding full bibliography for 4343448--4343449.cif.'
_cod_database_code 4343448
_shelxl_version_number 2013-4
_shelx_space_group_comment
;
The symmetry employed for this shelxl refinement is uniquely defined
by the following loop, which should always be used as a source of
symmetry information in preference to the above space-group names.
They are only intended as comments.
;

loop_
_space_group_symop_operation_xyz
'x, y, z'
'-x+1/2, -y+1/2, z+1/2'
'x+1/2, -y+1/2, -z'
'-x, y, -z+1/2'
'-x, -y, -z'
'x-1/2, y-1/2, -z-1/2'
'-x-1/2, y-1/2, z'
'x, -y, z-1/2'

loop_
_atom_site_label
_atom_site_type_symbol
_atom_site_fract_x
_atom_site_fract_y
_atom_site_fract_z
_atom_site_U_iso_or_equiv
_atom_site_adp_type
_atom_site_occupancy
_atom_site_site_symmetry_order
_atom_site_calc_flag
_atom_site_refinement_flags_posn
_atom_site_refinement_flags_adp
_atom_site_refinement_flags_occupancy
_atom_site_disorder_assembly
_atom_site_disorder_group
P1 P 0.12195(2) 0.02217(2) 0.22539(2) 0.00995(6) Uani 1 1 d . . . . .
N1 N 0.0000 0.05261(7) 0.2500 0.01382(19) Uani 1 2 d S T P . .
C1 C 0.13202(8) -0.08347(5) 0.20528(6) 0.01295(15) Uani 1 1 d . . . . .
C2 C 0.07365(12) -0.11521(7) 0.13577(10) 0.0304(3) Uani 1 1 d . . . . .
H2 H 0.0354 -0.0814 0.0981 0.037 Uiso 1 1 calc R . . . .
C3 C 0.07219(13) -0.19757(8) 0.12224(13) 0.0377(4) Uani 1 1 d . . . . .
H3 H 0.0333 -0.2186 0.0753 0.045 Uiso 1 1 calc R . . . .
C4 C 0.12795(11) -0.24823(7) 0.17780(9) 0.0265(2) Uani 1 1 d . . . . .
H4 H 0.1259 -0.3033 0.1690 0.032 Uiso 1 1 calc R . . . .
C5 C 0.1864(2) -0.21695(8) 0.24612(10) 0.0523(6) Uani 1 1 d . . . . .
H5 H 0.2248 -0.2511 0.2834 0.063 Uiso 1 1 calc R . . . .
C6 C 0.18899(19) -0.13442(8) 0.26040(9) 0.0428(5) Uani 1 1 d . . . . .
H6 H 0.2290 -0.1137 0.3069 0.051 Uiso 1 1 calc R . . . .
C7 C 0.22114(8) 0.05032(6) 0.30798(6) 0.01260(15) Uani 1 1 d . . . . .
C8 C 0.33657(9) 0.03560(7) 0.29707(7) 0.01950(19) Uani 1 1 d . . . . .
H8 H 0.3619 0.0069 0.2495 0.023 Uiso 1 1 calc R . . . .
C9 C 0.41309(9) 0.06417(8) 0.35773(7) 0.0220(2) Uani 1 1 d . . . . .
H9 H 0.4898 0.0548 0.3503 0.026 Uiso 1 1 calc R . . . .
C10 C 0.37583(9) 0.10657(7) 0.42918(7) 0.01919(19) Uani 1 1 d . . . . .
H10 H 0.4275 0.1259 0.4692 0.023 Uiso 1 1 calc R . . . .
C11 C 0.26142(9) 0.12008(6) 0.44084(7) 0.01774(18) Uani 1 1 d . . . . .
H11 H 0.2364 0.1478 0.4892 0.021 Uiso 1 1 calc R . . . .
C12 C 0.18369(8) 0.09227(6) 0.38040(6) 0.01476(16) Uani 1 1 d . . . . .
H12 H 0.1070 0.1016 0.3883 0.018 Uiso 1 1 calc R . . . .
C13 C 0.16858(8) 0.07338(5) 0.12990(6) 0.01181(14) Uani 1 1 d . . . . .
C14 C 0.25522(9) 0.04221(6) 0.07858(6) 0.01611(17) Uani 1 1 d . . . . .
H14 H 0.2856 -0.0079 0.0908 0.019 Uiso 1 1 calc R . . . .
C15 C 0.29574(11) 0.08665(7) 0.00901(7) 0.0216(2) Uani 1 1 d . . . . .
H15 H 0.3535 0.0662 -0.0251 0.026 Uiso 1 1 calc R . . . .
C16 C 0.24983(11) 0.16159(7) -0.00936(7) 0.0212(2) Uani 1 1 d . . . . .
H16 H 0.2770 0.1911 -0.0558 0.025 Uiso 1 1 calc R . . . .
C17 C 0.16351(9) 0.19239(6) 0.04152(7) 0.01827(18) Uani 1 1 d . . . . .
H17 H 0.1327 0.2423 0.0288 0.022 Uiso 1 1 calc R . . . .
C18 C 0.12312(8) 0.14880(6) 0.11134(7) 0.01500(16) Uani 1 1 d . . . . .
H18 H 0.0660 0.1697 0.1457 0.018 Uiso 1 1 calc R . . . .
S1 S -0.01459(6) 0.36628(5) 0.33612(5) 0.02179(12) Uani 0.5 1 d . . . A 1
S2 S -0.04446(6) 0.30506(4) 0.22957(4) 0.02551(12) Uani 0.5 1 d . . . A 1
O1 O 0.07353(18) 0.40489(12) 0.14633(12) 0.0291(4) Uani 0.5 1 d . . . A 1
N2 N 0.0160(2) 0.34277(16) 0.13918(17) 0.0227(4) Uani 0.5 1 d . . . A 1

loop_
_atom_site_aniso_label
_atom_site_aniso_U_11
_atom_site_aniso_U_22
_atom_site_aniso_U_33
_atom_site_aniso_U_23
_atom_site_aniso_U_13
_atom_site_aniso_U_12
P1 0.00962(10) 0.00971(10) 0.01053(10) 0.00017(7) 0.00115(7) 0.00018(7)
N1 0.0097(4) 0.0112(4) 0.0206(5) 0.000 0.0029(4) 0.000
C1 0.0141(4) 0.0107(3) 0.0141(4) 0.0004(3) 0.0035(3) 0.0013(3)
C2 0.0308(6) 0.0145(4) 0.0460(7) -0.0079(5) -0.0219(6) 0.0042(4)
C3 0.0313(6) 0.0160(5) 0.0659(10) -0.0143(6) -0.0211(7) 0.0022(4)
C4 0.0330(6) 0.0113(4) 0.0352(6) -0.0016(4) 0.0151(5) 0.0013(4)
C5 0.1184(19) 0.0170(5) 0.0216(5) -0.0005(4) -0.0080(8) 0.0270(8)
C6 0.0927(14) 0.0175(5) 0.0181(5) -0.0037(4) -0.0178(7) 0.0226(7)
C7 0.0115(3) 0.0158(4) 0.0106(3) -0.0002(3) 0.0009(3) -0.0001(3)
C8 0.0116(4) 0.0333(5) 0.0136(4) -0.0041(4) 0.0006(3) 0.0013(4)
C9 0.0131(4) 0.0358(6) 0.0170(4) -0.0022(4) -0.0016(3) -0.0012(4)
C10 0.0207(4) 0.0213(4) 0.0156(4) -0.0002(3) -0.0047(3) -0.0038(3)
C11 0.0231(5) 0.0161(4) 0.0140(4) -0.0030(3) -0.0007(3) -0.0004(3)
C12 0.0158(4) 0.0144(4) 0.0141(4) -0.0021(3) 0.0017(3) 0.0008(3)
C13 0.0128(3) 0.0119(3) 0.0108(3) 0.0004(3) 0.0002(3) -0.0014(3)
C14 0.0214(4) 0.0146(4) 0.0123(4) -0.0009(3) 0.0044(3) -0.0002(3)
C15 0.0318(5) 0.0192(4) 0.0138(4) -0.0014(3) 0.0094(4) -0.0023(4)
C16 0.0329(5) 0.0187(4) 0.0118(4) 0.0018(3) 0.0026(4) -0.0066(4)
C17 0.0216(4) 0.0152(4) 0.0181(4) 0.0048(3) -0.0026(3) -0.0040(3)
C18 0.0138(4) 0.0131(4) 0.0181(4) 0.0029(3) -0.0006(3) -0.0017(3)
S1 0.0224(3) 0.0240(3) 0.0190(3) -0.0005(2) -0.0008(2) -0.0028(2)
S2 0.0331(3) 0.0193(2) 0.0241(3) -0.00339(19) 0.0052(2) -0.0078(2)
O1 0.0339(10) 0.0299(9) 0.0234(8) 0.0010(7) 0.0026(7) -0.0098(8)
N2 0.0269(10) 0.0218(11) 0.0195(11) -0.0036(8) -0.0009(9) 0.0024(9)

loop_
_atom_type_symbol
_atom_type_description
_atom_type_scat_dispersion_real
_atom_type_scat_dispersion_imag
_atom_type_scat_source
C C 0.0033 0.0016 'International Tables Vol C Tables 4.2.6.8 and 6.1.1.4'
H H 0.0000 0.0000 'International Tables Vol C Tables 4.2.6.8 and 6.1.1.4'
N N 0.0061 0.0033 'International Tables Vol C Tables 4.2.6.8 and 6.1.1.4'
O O 0.0106 0.0060 'International Tables Vol C Tables 4.2.6.8 and 6.1.1.4'
P P 0.1023 0.0942 'International Tables Vol C Tables 4.2.6.8 and 6.1.1.4'
S S 0.1246 0.1234 'International Tables Vol C Tables 4.2.6.8 and 6.1.1.4'

loop_
_geom_angle_atom_site_label_1
_geom_angle_atom_site_label_2
_geom_angle_atom_site_label_3
_geom_angle
_geom_angle_site_symmetry_1
_geom_angle_site_symmetry_3
N1 P1 C1 114.77(5) . .
N1 P1 C7 109.98(4) . .
N1 P1 C13 109.14(4) . .
C1 P1 C7 109.66(5) . .
C1 P1 C13 107.66(4) . .
C13 P1 C7 105.16(4) . .
P1 N1 P1 142.47(8) 4 .
C2 C1 P1 118.52(8) . .
C6 C1 P1 121.97(9) . .
C6 C1 C2 119.34(10) . .
C1 C2 H2 120.0 . .
C1 C2 C3 120.09(12) . .
C3 C2 H2 120.0 . .
C2 C3 H3 119.8 . .
C4 C3 C2 120.44(13) . .
C4 C3 H3 119.8 . .
C3 C4 H4 120.2 . .
C5 C4 C3 119.57(11) . .
C5 C4 H4 120.2 . .
C4 C5 H5 119.7 . .
C4 C5 C6 120.66(14) . .
C6 C5 H5 119.7 . .
C1 C6 C5 119.90(14) . .
C1 C6 H6 120.1 . .
C5 C6 H6 120.1 . .
C8 C7 P1 120.40(7) . .
C12 C7 P1 119.70(7) . .
C12 C7 C8 119.73(9) . .
C7 C8 H8 120.2 . .
C9 C8 C7 119.68(10) . .
C9 C8 H8 120.2 . .
C8 C9 H9 119.7 . .
C10 C9 C8 120.50(10) . .
C10 C9 H9 119.7 . .
C9 C10 H10 120.0 . .
C11 C10 C9 119.91(10) . .
C11 C10 H10 120.0 . .
C10 C11 H11 119.8 . .
C10 C11 C12 120.31(9) . .
C12 C11 H11 119.8 . .
C7 C12 H12 120.1 . .
C11 C12 C7 119.86(9) . .
C11 C12 H12 120.1 . .
C14 C13 P1 121.18(7) . .
C18 C13 P1 118.61(7) . .
C18 C13 C14 120.00(9) . .
C13 C14 H14 120.2 . .
C15 C14 C13 119.68(10) . .
C15 C14 H14 120.2 . .
C14 C15 H15 120.0 . .
C16 C15 C14 120.07(10) . .
C16 C15 H15 120.0 . .
C15 C16 H16 119.9 . .
C17 C16 C15 120.19(9) . .
C17 C16 H16 119.9 . .
C16 C17 H17 119.9 . .
C18 C17 C16 120.16(10) . .
C18 C17 H17 119.9 . .
C13 C18 H18 120.0 . .
C17 C18 C13 119.90(9) . .
C17 C18 H18 120.0 . .
O1 S1 S2 153.97(14) 4 4
O1 S1 S2 116.16(13) 4 .
N2 S1 S2 102.1(3) 4 .
N2 S1 S2 90.1(3) 4 4
N2 S1 O1 104.6(3) 4 4
S1 S2 S1 97.12(6) 4 .
S1 S2 N2 110.21(10) 4 4
S2 S2 S1 87.32(6) 4 4
S2 S2 S1 54.21(4) 4 .
S2 S2 N2 51.66(8) 4 4
S2 S2 N2 93.67(11) 4 .
N2 S2 S1 115.11(11) . .
N2 S2 N2 127.30(14) . 4
S1 N2 S2 63.5(3) 4 4
S1 N2 S2 71.0(3) 4 .
S1 N2 O1 50.2(3) 4 .
O1 N2 S2 117.8(2) . .
O1 N2 S2 94.19(17) . 4

loop_
_geom_bond_atom_site_label_1
_geom_bond_atom_site_label_2
_geom_bond_distance
_geom_bond_site_symmetry_2
P1 N1 1.5791(4) .
P1 C1 1.7943(9) .
P1 C7 1.8013(9) .
P1 C13 1.7971(9) .
N1 P1 1.5791(4) 4
C1 C2 1.3863(16) .
C1 C6 1.3820(16) .
C2 H2 0.9300 .
C2 C3 1.3905(17) .
C3 H3 0.9300 .
C3 C4 1.376(2) .
C4 H4 0.9300 .
C4 C5 1.370(2) .
C5 H5 0.9300 .
C5 C6 1.3954(19) .
C6 H6 0.9300 .
C7 C8 1.4004(14) .
C7 C12 1.3961(13) .
C8 H8 0.9300 .
C8 C9 1.3912(15) .
C9 H9 0.9300 .
C9 C10 1.3871(16) .
C10 H10 0.9300 .
C10 C11 1.3867(16) .
C11 H11 0.9300 .
C11 C12 1.3940(14) .
C12 H12 0.9300 .
C13 C14 1.3997(13) .
C13 C18 1.3991(13) .
C14 H14 0.9300 .
C14 C15 1.3947(14) .
C15 H15 0.9300 .
C15 C16 1.3934(17) .
C16 H16 0.9300 .
C16 C17 1.3908(17) .
C17 H17 0.9300 .
C17 C18 1.3898(14) .
C18 H18 0.9300 .
S1 S2 1.9750(9) .
S1 S2 1.6037(9) 4
S1 O1 0.989(2) 4
S1 N2 0.549(2) 4
S2 S1 1.6038(9) 4
S2 S2 1.2299(14) 4
S2 N2 1.696(3) .
S2 N2 2.158(3) 4
O1 S1 0.989(2) 4
O1 N2 1.246(3) .
N2 S1 0.549(2) 4
N2 S2 2.158(3) 4

loop_
_geom_torsion_atom_site_label_1
_geom_torsion_atom_site_label_2
_geom_torsion_atom_site_label_3
_geom_torsion_atom_site_label_4
_geom_torsion
_geom_torsion_site_symmetry_1
_geom_torsion_site_symmetry_4
P1 C1 C2 C3 -174.89(13) . .
P1 C1 C6 C5 174.51(16) . .
P1 C7 C8 C9 174.16(9) . .
P1 C7 C12 C11 -174.57(8) . .
P1 C13 C14 C15 -174.69(8) . .
P1 C13 C18 C17 175.28(8) . .
N1 P1 C1 C2 64.30(10) . .
N1 P1 C1 C6 -110.83(13) . .
N1 P1 C7 C8 -174.75(9) . .
N1 P1 C7 C12 0.58(10) . .
N1 P1 C13 C14 -159.90(8) . .
N1 P1 C13 C18 25.39(9) . .
C1 P1 N1 P1 9.58(4) . 4
C1 P1 C7 C8 58.14(10) . .
C1 P1 C7 C12 -126.53(8) . .
C1 P1 C13 C14 -34.73(9) . .
C1 P1 C13 C18 150.56(7) . .
C1 C2 C3 C4 0.4(3) . .
C2 C1 C6 C5 -0.6(3) . .
C2 C3 C4 C5 -0.9(3) . .
C3 C4 C5 C6 0.7(3) . .
C4 C5 C6 C1 0.1(3) . .
C6 C1 C2 C3 0.4(2) . .
C7 P1 N1 P1 -114.62(4) . 4
C7 P1 C1 C2 -171.33(10) . .
C7 P1 C1 C6 13.54(14) . .
C7 P1 C13 C14 82.15(9) . .
C7 P1 C13 C18 -92.57(8) . .
C7 C8 C9 C10 0.49(18) . .
C8 C7 C12 C11 0.78(15) . .
C8 C9 C10 C11 0.57(18) . .
C9 C10 C11 C12 -0.96(17) . .
C10 C11 C12 C7 0.28(15) . .
C12 C7 C8 C9 -1.16(16) . .
C13 P1 N1 P1 130.50(3) . 4
C13 P1 C1 C2 -57.43(11) . .
C13 P1 C1 C6 127.44(13) . .
C13 P1 C7 C8 -57.36(10) . .
C13 P1 C7 C12 117.96(8) . .
C13 C14 C15 C16 -0.21(17) . .
C14 C13 C18 C17 0.50(14) . .
C14 C15 C16 C17 0.01(18) . .
C15 C16 C17 C18 0.45(17) . .
C16 C17 C18 C13 -0.70(15) . .
C18 C13 C14 C15 -0.05(15) . .
S1 S2 N2 S1 -18.7(3) . 4
S1 S2 N2 S2 70.6(3) 4 4
S1 S2 N2 S2 51.89(6) . 4
S1 S2 N2 O1 0.0(3) . .
S1 S2 N2 O1 18.74(19) 4 .
S1 O1 N2 S2 -23.3(2) 4 .
S1 O1 N2 S2 -50.0(3) 4 4
S2 S2 N2 S1 -70.6(3) 4 4
S2 S2 N2 O1 -51.9(2) 4 .
N2 S2 N2 S1 -27.7(3) 4 4
N2 S2 N2 S2 42.89(11) 4 4
N2 S2 N2 O1 -9.0(3) 4 .
